data_7217096
loop_
_publ_author_name
'Banerjee, Prabal'
'Pandey, Ashok Kumar'

_publ_section_title
;
 Synthesis of Functionalized Dispiro-oxindoles through Azomethine Ylide
 Dimerization and Mechanistic Studies to Explain the Diastreoslectivity
;
_journal_name_full 'RSC Advances'
_journal_paper_doi 10.1039/C4RA01492H
_journal_year 2014
_chemical_formula_moiety 'C24 H24 N4 O2'
_chemical_formula_sum 'C24 H24 N4 O2'
_chemical_formula_weight 400.47
_chemical_name_systematic
;
 ?
;
_space_group_IT_number 60
_symmetry_cell_setting orthorhombic
_symmetry_space_group_name_Hall '-P 2n 2ab'
_symmetry_space_group_name_H-M 'P b c n'
_atom_sites_solution_hydrogens geom
_atom_sites_solution_primary direct
_atom_sites_solution_secondary difmap
_audit_creation_method SHELXL-97
_cell_angle_alpha 90.00
_cell_angle_beta 90.00
_cell_angle_gamma 90.00
_cell_formula_units_Z 8
_cell_length_a 27.5591(13)
_cell_length_b 9.5215(5)
_cell_length_c 15.8189(7)
_cell_measurement_temperature 293(2)
_cell_measurement_theta_max 25.0
_cell_measurement_theta_min 2.3
_cell_volume 4150.9(3)
_computing_cell_refinement 'APEX2 (Bruker, 2010); SAINT (Bruker, 2009)'
_computing_data_collection 'APEX2 (Bruker, 2010)'
_computing_data_reduction 'SAINT (Bruker, 2009);XPREP(Sheldrick,2008)'
_computing_molecular_graphics 'Bruker SHELXTL'
_computing_publication_material 'Bruker SHELXTL'
_computing_structure_refinement 'SHELXL-97 (Sheldrick, 1997)'
_computing_structure_solution 'SHELXS-97 (Sheldrick, 2008)'
_diffrn_ambient_temperature 293(2)
_diffrn_detector_area_resol_mean 'omega scans'
_diffrn_measured_fraction_theta_full 0.993
_diffrn_measured_fraction_theta_max 0.993
_diffrn_measurement_device_type 'INCOATEC Imus micro-focus source'
_diffrn_measurement_method 'Bruker D8 Venture PHOTON 100 CMOS'
_diffrn_radiation_monochromator graphite
_diffrn_radiation_source 'fine-focus sealed tube'
_diffrn_radiation_type MoK\a
_diffrn_radiation_wavelength 0.71073
_diffrn_reflns_av_R_equivalents 0.0589
_diffrn_reflns_av_sigmaI/netI 0.0422
_diffrn_reflns_limit_h_max 28
_diffrn_reflns_limit_h_min -32
_diffrn_reflns_limit_k_max 11
_diffrn_reflns_limit_k_min -11
_diffrn_reflns_limit_l_max 18
_diffrn_reflns_limit_l_min -18
_diffrn_reflns_number 18774
_diffrn_reflns_theta_full 25.00
_diffrn_reflns_theta_max 25.00
_diffrn_reflns_theta_min 2.26
_exptl_absorpt_coefficient_mu 0.084
_exptl_absorpt_correction_T_max 0.7457
_exptl_absorpt_correction_T_min 0.6601
_exptl_absorpt_correction_type empirical
_exptl_absorpt_process_details SADABS
_exptl_crystal_colour white
_exptl_crystal_density_diffrn 1.282
_exptl_crystal_density_method 'not measured'
_exptl_crystal_description rectangular
_exptl_crystal_F_000 1696
_exptl_crystal_size_max 0.34
_exptl_crystal_size_mid 0.30
_exptl_crystal_size_min 0.29
_refine_diff_density_max 0.372
_refine_diff_density_min -0.422
_refine_diff_density_rms 0.132
_refine_ls_extinction_method none
_refine_ls_goodness_of_fit_ref 1.049
_refine_ls_hydrogen_treatment mixed
_refine_ls_matrix_type full
_refine_ls_number_parameters 279
_refine_ls_number_reflns 3635
_refine_ls_number_restraints 0
_refine_ls_restrained_S_all 1.049
_refine_ls_R_factor_all 0.0752
_refine_ls_R_factor_gt 0.0561
_refine_ls_shift/su_max 0.000
_refine_ls_shift/su_mean 0.000
_refine_ls_structure_factor_coef Fsqd
_refine_ls_weighting_details 'calc w=1/[\s^2^(Fo^2^)+(0.1116P)^2^+0.0502P] where P=(Fo^2^+2Fc^2^)/3'
_refine_ls_weighting_scheme calc
_refine_ls_wR_factor_gt 0.1566
_refine_ls_wR_factor_ref 0.1671
_reflns_number_gt 2790
_reflns_number_total 3635
_reflns_threshold_expression >2sigma(I)
_cod_data_source_file c4ra01492h3.cif
_cod_data_source_block pb2
_cod_depositor_comments
;
The following automatic conversions were performed:

'_symmetry_cell_setting' value 'Orthorhombic' changed to
'orthorhombic' according to
/usr/data/users/saulius/crontab/automatic-downloads/rss-feeds/RSC/lib/dictionaries/cif_core.dic
dictionary named 'cif_core.dic' version 2.4.2 from 2011-04-26.

Automatic conversion script
Id: cif_fix_values 2281 2013-09-26 08:29:07Z andrius 
;
_cod_original_sg_symbol_H-M Pbcn
_cod_database_code 7217096

loop_
_symmetry_equiv_pos_as_xyz
'x, y, z'
'-x+1/2, -y+1/2, z+1/2'
'x+1/2, -y+1/2, -z'
'-x, y, -z+1/2'
'-x, -y, -z'
'x-1/2, y-1/2, -z-1/2'
'-x-1/2, y-1/2, z'
'x, -y, z-1/2'

loop_
_atom_site_label
_atom_site_type_symbol
_atom_site_fract_x
_atom_site_fract_y
_atom_site_fract_z
_atom_site_U_iso_or_equiv
_atom_site_adp_type
_atom_site_occupancy
_atom_site_symmetry_multiplicity
_atom_site_calc_flag
_atom_site_refinement_flags
O1 O 0.47736(6) 0.00666(16) 0.09610(9) 0.0190(4) Uani 1 1 d .
O2 O 0.42143(6) -0.18112(17) 0.23493(10) 0.0239(4) Uani 1 1 d .
N2 N 0.32922(7) -0.00438(19) 0.19848(11) 0.0160(4) Uani 1 1 d .
N1 N 0.37904(7) -0.12235(18) 0.06374(11) 0.0151(4) Uani 1 1 d .
N4 N 0.44134(8) 0.1536(2) 0.00051(13) 0.0174(5) Uani 1 1 d .
N3 N 0.44324(7) 0.0348(2) 0.28452(12) 0.0211(5) Uani 1 1 d .
H3 H 0.4653 0.0075 0.3194 0.025 Uiso 1 1 calc R
C17 C 0.37955(8) 0.0379(2) 0.18439(14) 0.0156(5) Uani 1 1 d .
C9 C 0.38833(8) 0.0247(2) 0.08689(13) 0.0139(5) Uani 1 1 d .
C11 C 0.31216(8) 0.1679(2) 0.02737(14) 0.0167(5) Uani 1 1 d .
H11 H 0.2891 0.1243 0.0614 0.020 Uiso 1 1 calc R
C1 C 0.38916(9) -0.1635(2) -0.02402(14) 0.0196(5) Uani 1 1 d .
H1A H 0.4237 -0.1762 -0.0330 0.023 Uiso 1 1 calc R
H1B H 0.3772 -0.0934 -0.0634 0.023 Uiso 1 1 calc R
C13 C 0.33209(9) 0.3347(2) -0.08157(15) 0.0225(6) Uani 1 1 d .
H13 H 0.3219 0.4025 -0.1200 0.027 Uiso 1 1 calc R
C15 C 0.39416(8) 0.2005(2) -0.01836(14) 0.0168(5) Uani 1 1 d .
C23 C 0.43044(8) 0.1756(3) 0.27229(14) 0.0190(5) Uani 1 1 d .
C10 C 0.36080(8) 0.1319(2) 0.03365(13) 0.0131(5) Uani 1 1 d .
C22 C 0.45221(9) 0.2928(3) 0.30693(15) 0.0250(6) Uani 1 1 d .
H22 H 0.4784 0.2847 0.3438 0.030 Uiso 1 1 calc R
C4 C 0.32884(8) -0.1675(2) 0.07979(14) 0.0174(5) Uani 1 1 d .
H4A H 0.3066 -0.1103 0.0459 0.021 Uiso 1 1 calc R
C8 C 0.31007(9) 0.0061(3) 0.28458(14) 0.0217(6) Uani 1 1 d .
H8A H 0.3070 0.1034 0.3021 0.026 Uiso 1 1 calc R
H8B H 0.3306 -0.0432 0.3245 0.026 Uiso 1 1 calc R
C18 C 0.39145(8) 0.1849(2) 0.21571(13) 0.0168(5) Uani 1 1 d .
C7 C 0.26049(9) -0.0641(3) 0.27688(15) 0.0261(6) Uani 1 1 d .
H7A H 0.2351 0.0056 0.2709 0.031 Uiso 1 1 calc R
H7B H 0.2537 -0.1211 0.3263 0.031 Uiso 1 1 calc R
C12 C 0.29838(9) 0.2701(2) -0.03053(14) 0.0199(5) Uani 1 1 d .
H12 H 0.2659 0.2952 -0.0349 0.024 Uiso 1 1 calc R
C16 C 0.44158(8) 0.0587(2) 0.06331(14) 0.0142(5) Uani 1 1 d .
C21 C 0.43380(9) 0.4223(3) 0.28495(16) 0.0297(6) Uani 1 1 d .
H21 H 0.4483 0.5031 0.3063 0.036 Uiso 1 1 calc R
C14 C 0.38107(9) 0.3004(2) -0.07665(15) 0.0220(6) Uani 1 1 d .
H14 H 0.4039 0.3433 -0.1113 0.026 Uiso 1 1 calc R
C24 C 0.41706(8) -0.0538(3) 0.23532(14) 0.0181(5) Uani 1 1 d .
C19 C 0.37279(9) 0.3157(3) 0.19650(15) 0.0237(6) Uani 1 1 d .
H19 H 0.3463 0.3241 0.1605 0.028 Uiso 1 1 calc R
C3 C 0.32999(9) -0.3165(2) 0.04479(15) 0.0223(6) Uani 1 1 d .
H3A H 0.2976 -0.3486 0.0302 0.027 Uiso 1 1 calc R
H3B H 0.3442 -0.3812 0.0851 0.027 Uiso 1 1 calc R
C2 C 0.36194(10) -0.3021(3) -0.03438(17) 0.0306(6) Uani 1 1 d .
H2A H 0.3845 -0.3800 -0.0383 0.037 Uiso 1 1 calc R
H2B H 0.3421 -0.3005 -0.0850 0.037 Uiso 1 1 calc R
C6 C 0.26389(9) -0.1568(3) 0.19676(15) 0.0245(6) Uani 1 1 d .
H6A H 0.2545 -0.2528 0.2089 0.029 Uiso 1 1 calc R
H6B H 0.2434 -0.1203 0.1520 0.029 Uiso 1 1 calc R
C5 C 0.31734(9) -0.1483(2) 0.17234(15) 0.0179(5) Uani 1 1 d .
C20 C 0.39400(10) 0.4347(3) 0.23147(16) 0.0295(6) Uani 1 1 d .
H20 H 0.3815 0.5230 0.2190 0.035 Uiso 1 1 calc R
H5 H 0.3354(10) -0.217(3) 0.2033(15) 0.022(7) Uiso 1 1 d .
H4 H 0.4640(10) 0.182(3) -0.0248(18) 0.024(8) Uiso 1 1 d .

loop_
_atom_site_aniso_label
_atom_site_aniso_U_11
_atom_site_aniso_U_22
_atom_site_aniso_U_33
_atom_site_aniso_U_23
_atom_site_aniso_U_13
_atom_site_aniso_U_12
O1 0.0135(9) 0.0248(9) 0.0187(8) -0.0033(7) -0.0017(7) 0.0031(7)
O2 0.0224(10) 0.0245(10) 0.0247(9) 0.0076(7) -0.0002(7) 0.0063(7)
N2 0.0118(10) 0.0228(10) 0.0133(9) 0.0001(8) 0.0020(7) 0.0004(8)
N1 0.0142(10) 0.0169(10) 0.0144(9) -0.0006(8) 0.0017(8) -0.0015(8)
N4 0.0114(11) 0.0184(10) 0.0225(11) 0.0029(8) 0.0049(9) -0.0005(8)
N3 0.0147(11) 0.0354(12) 0.0130(10) 0.0016(9) -0.0043(8) 0.0020(9)
C17 0.0125(12) 0.0215(12) 0.0128(11) 0.0012(9) 0.0000(9) 0.0026(9)
C9 0.0123(12) 0.0159(11) 0.0133(11) -0.0006(9) -0.0001(9) 0.0016(9)
C11 0.0157(13) 0.0187(12) 0.0158(11) -0.0010(9) -0.0007(9) 0.0012(9)
C1 0.0205(13) 0.0236(13) 0.0146(11) -0.0042(9) 0.0023(10) 0.0008(10)
C13 0.0275(15) 0.0172(12) 0.0227(13) 0.0060(9) -0.0036(11) 0.0033(10)
C15 0.0175(13) 0.0155(11) 0.0174(11) -0.0022(9) 0.0006(10) 0.0019(9)
C23 0.0162(12) 0.0296(14) 0.0113(11) -0.0019(10) 0.0048(10) 0.0004(10)
C10 0.0135(12) 0.0143(11) 0.0114(10) -0.0041(8) -0.0021(9) 0.0007(9)
C22 0.0147(13) 0.0414(16) 0.0188(13) -0.0104(11) 0.0035(10) -0.0018(11)
C4 0.0132(12) 0.0197(12) 0.0194(12) 0.0029(9) -0.0016(9) -0.0018(9)
C8 0.0207(14) 0.0305(14) 0.0141(11) 0.0012(10) 0.0026(10) 0.0026(10)
C18 0.0131(12) 0.0262(13) 0.0112(11) -0.0038(9) 0.0039(9) 0.0006(10)
C7 0.0179(13) 0.0393(15) 0.0210(12) 0.0034(11) 0.0068(10) 0.0025(11)
C12 0.0175(12) 0.0226(12) 0.0196(12) -0.0042(10) -0.0045(10) 0.0059(10)
C16 0.0122(12) 0.0176(11) 0.0128(11) -0.0034(9) -0.0028(9) 0.0017(9)
C21 0.0258(14) 0.0349(16) 0.0286(14) -0.0164(12) 0.0058(11) -0.0047(12)
C14 0.0216(13) 0.0206(13) 0.0236(13) 0.0062(10) 0.0008(10) -0.0028(10)
C24 0.0115(12) 0.0295(14) 0.0132(11) 0.0038(10) 0.0039(9) 0.0030(10)
C19 0.0199(14) 0.0300(14) 0.0212(13) -0.0058(10) -0.0024(10) 0.0041(11)
C3 0.0204(14) 0.0214(13) 0.0250(13) -0.0016(10) 0.0001(10) -0.0026(10)
C2 0.0367(16) 0.0269(14) 0.0282(14) -0.0088(11) 0.0076(12) -0.0075(12)
C6 0.0201(14) 0.0266(13) 0.0268(13) 0.0019(11) 0.0055(10) -0.0036(11)
C5 0.0150(13) 0.0166(12) 0.0222(12) 0.0040(10) 0.0019(10) -0.0005(10)
C20 0.0325(16) 0.0233(14) 0.0327(14) -0.0107(11) 0.0024(12) 0.0040(11)

loop_
_atom_type_symbol
_atom_type_description
_atom_type_scat_dispersion_real
_atom_type_scat_dispersion_imag
_atom_type_scat_source
C C 0.0033 0.0016 'International Tables Vol C Tables 4.2.6.8 and 6.1.1.4'
H H 0.0000 0.0000 'International Tables Vol C Tables 4.2.6.8 and 6.1.1.4'
N N 0.0061 0.0033 'International Tables Vol C Tables 4.2.6.8 and 6.1.1.4'
O O 0.0106 0.0060 'International Tables Vol C Tables 4.2.6.8 and 6.1.1.4'

loop_
_geom_angle_atom_site_label_1
_geom_angle_atom_site_label_2
_geom_angle_atom_site_label_3
_geom_angle
C17 N2 C8 117.72(17)
C17 N2 C5 115.21(17)
C8 N2 C5 104.20(17)
C1 N1 C9 117.14(17)
C1 N1 C4 105.30(17)
C9 N1 C4 113.54(17)
C16 N4 C15 112.0(2)
C24 N3 C23 112.48(19)
N2 C17 C18 114.13(18)
N2 C17 C9 105.93(17)
C18 C17 C9 111.22(18)
N2 C17 C24 113.07(18)
C18 C17 C24 101.68(18)
C9 C17 C24 110.95(17)
N1 C9 C10 114.41(17)
N1 C9 C16 107.74(17)
C10 C9 C16 101.43(17)
N1 C9 C17 107.18(17)
C10 C9 C17 114.38(17)
C16 C9 C17 111.51(17)
C10 C11 C12 119.0(2)
N1 C1 C2 103.79(19)
C12 C13 C14 121.2(2)
C14 C15 C10 123.1(2)
C14 C15 N4 127.2(2)
C10 C15 N4 109.62(19)
C22 C23 N3 127.6(2)
C22 C23 C18 122.4(2)
N3 C23 C18 110.0(2)
C11 C10 C15 118.6(2)
C11 C10 C9 133.3(2)
C15 C10 C9 108.09(19)
C21 C22 C23 117.6(2)
N1 C4 C5 109.25(18)
N1 C4 C3 100.95(17)
C5 C4 C3 118.02(19)
N2 C8 C7 102.63(18)
C19 C18 C23 118.9(2)
C19 C18 C17 132.7(2)
C23 C18 C17 108.37(19)
C8 C7 C6 105.13(18)
C13 C12 C11 121.0(2)
O1 C16 N4 126.3(2)
O1 C16 C9 125.4(2)
N4 C16 C9 108.33(18)
C22 C21 C20 121.3(2)
C15 C14 C13 117.1(2)
O2 C24 N3 124.7(2)
O2 C24 C17 127.9(2)
N3 C24 C17 107.3(2)
C18 C19 C20 119.4(2)
C4 C3 C2 103.03(19)
C1 C2 C3 105.71(19)
C5 C6 C7 103.66(19)
N2 C5 C4 109.83(18)
N2 C5 C6 101.13(18)
C4 C5 C6 116.3(2)
C19 C20 C21 120.3(2)

loop_
_geom_bond_atom_site_label_1
_geom_bond_atom_site_label_2
_geom_bond_distance
O1 C16 1.220(3)
O2 C24 1.218(3)
N2 C17 1.462(3)
N2 C8 1.464(3)
N2 C5 1.469(3)
N1 C1 1.469(3)
N1 C9 1.470(3)
N1 C4 1.471(3)
N4 C16 1.343(3)
N4 C15 1.407(3)
N3 C24 1.356(3)
N3 C23 1.400(3)
C17 C18 1.520(3)
C17 C9 1.566(3)
C17 C24 1.575(3)
C9 C10 1.526(3)
C9 C16 1.548(3)
C11 C10 1.387(3)
C11 C12 1.389(3)
C1 C2 1.527(3)
C13 C12 1.376(3)
C13 C14 1.391(3)
C15 C14 1.373(3)
C15 C10 1.396(3)
C23 C22 1.381(3)
C23 C18 1.401(3)
C22 C21 1.378(4)
C4 C5 1.509(3)
C4 C3 1.523(3)
C8 C7 1.526(3)
C18 C19 1.382(3)
C7 C6 1.547(3)
C21 C20 1.390(4)
C19 C20 1.389(4)
C3 C2 1.537(3)
C6 C5 1.525(3)
